data_4328550
loop_
_publ_author_name
'Sheng-Ping Guo'
'Tae-Soo You'
'Svilen Bobev'

_publ_section_title
;
 Closely Related Rare-Earth Metal Germanides RE2Li2Ge3andRE3Li4Ge4 (RE =
 La-Nd, Sm): Synthesis, Crystal Chemistry, and Magnetic Properties
;
_journal_name_full 'Inorganic Chemistry'
_journal_page_first 3119
_journal_page_last 3129
_journal_paper_doi 10.1021/ic202591j
_journal_volume 51
_journal_year 2012
_chemical_formula_moiety 'Nd2 Li2 Ge3'
_chemical_formula_sum 'Ge3 Li2 Nd2'
_chemical_formula_weight 520.13
_chemical_name_systematic
; 
 ? 
;
_space_group_IT_number 63
_symmetry_cell_setting orthorhombic
_symmetry_space_group_name_Hall '-C 2c 2'
_symmetry_space_group_name_H-M 'C m c m'
_atom_sites_solution_primary direct
_atom_sites_solution_secondary difmap
_audit_creation_method SHELXL-97
_cell_angle_alpha 90.00
_cell_angle_beta 90.00
_cell_angle_gamma 90.00
_cell_formula_units_Z 4
_cell_length_a 4.4222(7)
_cell_length_b 18.658(3)
_cell_length_c 6.8905(10)
_cell_measurement_reflns_used 3797
_cell_measurement_temperature 200(2)
_cell_measurement_theta_max 28.21
_cell_measurement_theta_min 2.18
_cell_volume 568.53(15)
_computing_cell_refinement 'Bruker SMART'
_computing_data_collection 'Bruker SMART'
_computing_data_reduction 'Bruker SAINT'
_computing_molecular_graphics 'Bruker SHELXTL'
_computing_publication_material 'Bruker SHELXTL'
_computing_structure_refinement 'SHELXL-97 (Sheldrick, 1997)'
_computing_structure_solution 'SHELXS-97 (Sheldrick, 1990)'
_diffrn_ambient_temperature 200(2)
_diffrn_measured_fraction_theta_full 0.995
_diffrn_measured_fraction_theta_max 0.995
_diffrn_measurement_device_type 'CCD area detector'
_diffrn_measurement_method 'phi and omega scans'
_diffrn_radiation_monochromator graphite
_diffrn_radiation_source 'fine-focus sealed tube'
_diffrn_radiation_type MoK\a
_diffrn_radiation_wavelength 0.71073
_diffrn_reflns_av_R_equivalents 0.0367
_diffrn_reflns_av_sigmaI/netI 0.0222
_diffrn_reflns_limit_h_max 5
_diffrn_reflns_limit_h_min -5
_diffrn_reflns_limit_k_max 24
_diffrn_reflns_limit_k_min -24
_diffrn_reflns_limit_l_max 9
_diffrn_reflns_limit_l_min -9
_diffrn_reflns_number 3797
_diffrn_reflns_theta_full 28.21
_diffrn_reflns_theta_max 28.21
_diffrn_reflns_theta_min 2.18
_exptl_absorpt_coefficient_mu 33.450
_exptl_absorpt_correction_T_max 0.1775
_exptl_absorpt_correction_T_min 0.1348
_exptl_absorpt_correction_type multi-scan
_exptl_absorpt_process_details
; 
SADABS (Sheldrick, 2003) 
;
_exptl_crystal_colour silver
_exptl_crystal_density_diffrn 6.077
_exptl_crystal_description irregular
_exptl_crystal_F_000 888
_exptl_crystal_size_max 0.10
_exptl_crystal_size_mid 0.09
_exptl_crystal_size_min 0.08
_refine_diff_density_max 1.190
_refine_diff_density_min -2.484
_refine_diff_density_rms 0.622
_refine_ls_extinction_coef 0.0055(3)
_refine_ls_extinction_expression Fc^*^=kFc[1+0.001xFc^2^\l^3^/sin(2\q)]^-1/4^
_refine_ls_extinction_method SHELXL
_refine_ls_goodness_of_fit_ref 1.113
_refine_ls_matrix_type full
_refine_ls_number_parameters 23
_refine_ls_number_reflns 427
_refine_ls_number_restraints 0
_refine_ls_restrained_S_all 1.113
_refine_ls_R_factor_all 0.0219
_refine_ls_R_factor_gt 0.0200
_refine_ls_shift/su_max 0.001
_refine_ls_shift/su_mean 0.000
_refine_ls_structure_factor_coef Fsqd
_refine_ls_weighting_details 'calc w=1/[\s^2^(Fo^2^)+(0.0275P)^2^+3.4462P] where P=(Fo^2^+2Fc^2^)/3'
_refine_ls_weighting_scheme calc
_refine_ls_wR_factor_gt 0.0472
_refine_ls_wR_factor_ref 0.0483
_reflns_number_gt 403
_reflns_number_total 427
_reflns_threshold_expression >2sigma(I)
_cod_data_source_file ic202591j_Nd2Li2Ge3.cif
_cod_data_source_block I
_cod_original_cell_volume 568.54(15)
_cod_database_code 4328550

loop_
_symmetry_equiv_pos_as_xyz
'x, y, z'
'-x, -y, z+1/2'
'-x, y, -z+1/2'
'x, -y, -z'
'x+1/2, y+1/2, z'
'-x+1/2, -y+1/2, z+1/2'
'-x+1/2, y+1/2, -z+1/2'
'x+1/2, -y+1/2, -z'
'-x, -y, -z'
'x, y, -z-1/2'
'x, -y, z-1/2'
'-x, y, z'
'-x+1/2, -y+1/2, -z'
'x+1/2, y+1/2, -z-1/2'
'x+1/2, -y+1/2, z-1/2'
'-x+1/2, y+1/2, z'

loop_
_atom_site_label
_atom_site_type_symbol
_atom_site_fract_x
_atom_site_fract_y
_atom_site_fract_z
_atom_site_U_iso_or_equiv
_atom_site_adp_type
_atom_site_occupancy
_atom_site_symmetry_multiplicity
_atom_site_calc_flag
_atom_site_refinement_flags
Nd1 Nd 0.0000 0.448149(19) 0.2500 0.00930(16) Uani 1 4 d S
Nd2 Nd 0.0000 0.65822(2) 0.2500 0.01041(17) Uani 1 4 d S
Ge1 Ge 0.0000 0.06152(3) 0.06787(9) 0.01028(18) Uani 1 2 d S
Ge2 Ge 0.0000 0.28004(4) 0.2500 0.0113(2) Uani 1 4 d S
Li Li 0.0000 0.1904(5) 0.5605(14) 0.0120(18) Uiso 1 2 d S

loop_
_atom_site_aniso_label
_atom_site_aniso_U_11
_atom_site_aniso_U_22
_atom_site_aniso_U_33
_atom_site_aniso_U_23
_atom_site_aniso_U_13
_atom_site_aniso_U_12
Nd1 0.0122(3) 0.0078(2) 0.0080(2) 0.000 0.000 0.000
Nd2 0.0123(2) 0.0078(2) 0.0112(2) 0.000 0.000 0.000
Ge1 0.0139(3) 0.0083(3) 0.0086(3) -0.00039(19) 0.000 0.000
Ge2 0.0127(4) 0.0081(4) 0.0132(4) 0.000 0.000 0.000

loop_
_atom_type_symbol
_atom_type_description
_atom_type_scat_dispersion_real
_atom_type_scat_dispersion_imag
_atom_type_scat_source
Li Li -0.0003 0.0001 'International Tables Vol C Tables 4.2.6.8 and 6.1.1.4'
Ge Ge 0.1547 1.8001 'International Tables Vol C Tables 4.2.6.8 and 6.1.1.4'
Nd Nd -0.1943 3.0179 'International Tables Vol C Tables 4.2.6.8 and 6.1.1.4'

loop_
_geom_angle_atom_site_label_1
_geom_angle_atom_site_label_2
_geom_angle_atom_site_label_3
_geom_angle
_geom_angle_site_symmetry_1
_geom_angle_site_symmetry_3
Ge1 Nd1 Ge1 90.35(2) 13_455 13
Ge1 Nd1 Ge1 173.36(2) 13_455 6
Ge1 Nd1 Ge1 89.27(2) 13 6
Ge1 Nd1 Ge1 89.27(2) 13_455 6_455
Ge1 Nd1 Ge1 173.36(2) 13 6_455
Ge1 Nd1 Ge1 90.35(2) 6 6_455
Ge1 Nd1 Ge2 86.681(12) 13_455 .
Ge1 Nd1 Ge2 86.681(12) 13 .
Ge1 Nd1 Ge2 86.681(12) 6 .
Ge1 Nd1 Ge2 86.681(12) 6_455 .
Ge1 Nd1 Ge1 104.158(12) 13_455 5
Ge1 Nd1 Ge1 45.273(19) 13 5
Ge1 Nd1 Ge1 80.180(13) 6 5
Ge1 Nd1 Ge1 141.058(15) 6_455 5
Ge2 Nd1 Ge1 129.761(11) . 5
Ge1 Nd1 Ge1 45.273(19) 13_455 5_455
Ge1 Nd1 Ge1 104.158(12) 13 5_455
Ge1 Nd1 Ge1 141.058(15) 6 5_455
Ge1 Nd1 Ge1 80.180(13) 6_455 5_455
Ge2 Nd1 Ge1 129.761(10) . 5_455
Ge1 Nd1 Ge1 83.909(18) 5 5_455
Ge1 Nd1 Ge1 141.058(15) 13_455 14_556
Ge1 Nd1 Ge1 80.180(13) 13 14_556
Ge1 Nd1 Ge1 45.273(19) 6 14_556
Ge1 Nd1 Ge1 104.158(12) 6_455 14_556
Ge2 Nd1 Ge1 129.761(11) . 14_556
Ge1 Nd1 Ge1 44.60(2) 5 14_556
Ge1 Nd1 Ge1 100.48(2) 5_455 14_556
Ge1 Nd1 Ge1 80.180(13) 13_455 14_456
Ge1 Nd1 Ge1 141.058(15) 13 14_456
Ge1 Nd1 Ge1 104.158(12) 6 14_456
Ge1 Nd1 Ge1 45.273(19) 6_455 14_456
Ge2 Nd1 Ge1 129.761(10) . 14_456
Ge1 Nd1 Ge1 100.48(2) 5 14_456
Ge1 Nd1 Ge1 44.60(2) 5_455 14_456
Ge1 Nd1 Ge1 83.909(18) 14_556 14_456
Ge1 Nd1 Li 43.67(13) 13_455 6_454
Ge1 Nd1 Li 97.90(12) 13 6_454
Ge1 Nd1 Li 129.88(14) 6 6_454
Ge1 Nd1 Li 77.31(12) 6_455 6_454
Ge2 Nd1 Li 44.82(11) . 6_454
Ge1 Nd1 Li 136.34(14) 5 6_454
Ge1 Nd1 Li 84.95(12) 5_455 6_454
Ge1 Nd1 Li 174.53(11) 14_556 6_454
Ge1 Nd1 Li 100.60(9) 14_456 6_454
Ge1 Nd1 Li 97.90(12) 13_455 6_554
Ge1 Nd1 Li 43.67(13) 13 6_554
Ge1 Nd1 Li 77.31(12) 6 6_554
Ge1 Nd1 Li 129.88(14) 6_455 6_554
Ge2 Nd1 Li 44.82(11) . 6_554
Ge1 Nd1 Li 84.95(12) 5 6_554
Ge1 Nd1 Li 136.34(14) 5_455 6_554
Ge1 Nd1 Li 100.60(9) 14_556 6_554
Ge1 Nd1 Li 174.53(11) 14_456 6_554
Li Nd1 Li 74.73(18) 6_454 6_554
Ge1 Nd1 Li 77.31(12) 13_455 13_456
Ge1 Nd1 Li 129.88(14) 13 13_456
Ge1 Nd1 Li 97.90(12) 6 13_456
Ge1 Nd1 Li 43.67(14) 6_455 13_456
Ge2 Nd1 Li 44.82(11) . 13_456
Ge1 Nd1 Li 174.53(11) 5 13_456
Ge1 Nd1 Li 100.60(9) 5_455 13_456
Ge1 Nd1 Li 136.34(14) 14_556 13_456
Ge1 Nd1 Li 84.95(12) 14_456 13_456
Li Nd1 Li 42.0(3) 6_454 13_456
Li Nd1 Li 89.6(2) 6_554 13_456
Li Nd2 Li 49.6(4) 2_564 9_566
Li Nd2 Ge1 110.88(12) 2_564 5_455
Li Nd2 Ge1 133.97(3) 9_566 5_455
Li Nd2 Ge1 110.88(12) 2_564 5
Li Nd2 Ge1 133.97(3) 9_566 5
Ge1 Nd2 Ge1 90.35(2) 5_455 5
Li Nd2 Ge1 133.97(3) 2_564 14_456
Li Nd2 Ge1 110.88(12) 9_566 14_456
Ge1 Nd2 Ge1 47.47(2) 5_455 14_456
Ge1 Nd2 Ge1 109.28(2) 5 14_456
Li Nd2 Ge1 133.97(3) 2_564 14_556
Li Nd2 Ge1 110.88(12) 9_566 14_556
Ge1 Nd2 Ge1 109.28(2) 5_455 14_556
Ge1 Nd2 Ge1 47.47(2) 5 14_556
Ge1 Nd2 Ge1 90.35(2) 14_456 14_556
Li Nd2 Li 62.6(2) 2_564 14_456
Li Nd2 Li 96.47(12) 9_566 14_456
Ge1 Nd2 Li 48.37(16) 5_455 14_456
Ge1 Nd2 Li 109.65(15) 5 14_456
Ge1 Nd2 Li 83.40(13) 14_456 14_456
Ge1 Nd2 Li 152.34(17) 14_556 14_456
Li Nd2 Li 62.6(2) 2_564 14_556
Li Nd2 Li 96.47(12) 9_566 14_556
Ge1 Nd2 Li 109.65(15) 5_455 14_556
Ge1 Nd2 Li 48.37(16) 5 14_556
Ge1 Nd2 Li 152.34(17) 14_456 14_556
Ge1 Nd2 Li 83.40(13) 14_556 14_556
Li Nd2 Li 89.7(3) 14_456 14_556
Li Nd2 Li 96.47(12) 2_564 5
Li Nd2 Li 62.6(2) 9_566 5
Ge1 Nd2 Li 152.34(17) 5_455 5
Ge1 Nd2 Li 83.40(13) 5 5
Ge1 Nd2 Li 109.65(15) 14_456 5
Ge1 Nd2 Li 48.37(16) 14_556 5
Li Nd2 Li 157.9(3) 14_456 5
Li Nd2 Li 86.1(3) 14_556 5
Li Nd2 Li 96.47(12) 2_564 5_455
Li Nd2 Li 62.6(2) 9_566 5_455
Ge1 Nd2 Li 83.40(13) 5_455 5_455
Ge1 Nd2 Li 152.34(17) 5 5_455
Ge1 Nd2 Li 48.37(16) 14_456 5_455
Ge1 Nd2 Li 109.65(15) 14_556 5_455
Li Nd2 Li 86.1(3) 14_456 5_455
Li Nd2 Li 157.9(3) 14_556 5_455
Li Nd2 Li 89.7(2) 5 5_455
Li Nd2 Ge2 49.41(7) 2_564 5
Li Nd2 Ge2 49.41(7) 9_566 5
Ge1 Nd2 Ge2 155.420(12) 5_455 5
Ge1 Nd2 Ge2 85.428(16) 5 5
Ge1 Nd2 Ge2 155.419(12) 14_456 5
Ge1 Nd2 Ge2 85.428(16) 14_556 5
Li Nd2 Ge2 110.78(15) 14_456 5
Li Nd2 Ge2 51.02(16) 14_556 5
Li Nd2 Ge2 51.02(16) 5 5
Li Nd2 Ge2 110.78(15) 5_455 5
Li Nd2 Ge2 49.41(7) 2_564 5_455
Li Nd2 Ge2 49.41(7) 9_566 5_455
Ge1 Nd2 Ge2 85.428(16) 5_455 5_455
Ge1 Nd2 Ge2 155.420(12) 5 5_455
Ge1 Nd2 Ge2 85.428(16) 14_456 5_455
Ge1 Nd2 Ge2 155.419(12) 14_556 5_455
Li Nd2 Ge2 51.02(16) 14_456 5_455
Li Nd2 Ge2 110.78(15) 14_556 5_455
Li Nd2 Ge2 110.78(15) 5 5_455
Li Nd2 Ge2 51.02(16) 5_455 5_455
Ge2 Nd2 Ge2 88.42(2) 5 5_455
Ge1 Ge1 Ge1 112.17(3) 9 10_556
Ge1 Ge1 Li 137.6(2) 9 10_556
Ge1 Ge1 Li 110.2(2) 10_556 10_556
Ge1 Ge1 Nd1 71.42(2) 9 13_455
Ge1 Ge1 Nd1 134.634(10) 10_556 13_455
Li Ge1 Nd1 79.15(15) 10_556 13_455
Ge1 Ge1 Nd1 71.42(2) 9 13
Ge1 Ge1 Nd1 134.634(10) 10_556 13
Li Ge1 Nd1 79.15(15) 10_556 13
Nd1 Ge1 Nd1 90.35(2) 13_455 13
Ge1 Ge1 Nd2 133.460(12) 9 5_545
Ge1 Ge1 Nd2 66.263(11) 10_556 5_545
Li Ge1 Nd2 66.16(14) 10_556 5_545
Nd1 Ge1 Nd2 145.02(2) 13_455 5_545
Nd1 Ge1 Nd2 79.240(12) 13 5_545
Ge1 Ge1 Nd2 133.460(12) 9 5_445
Ge1 Ge1 Nd2 66.263(11) 10_556 5_445
Li Ge1 Nd2 66.16(14) 10_556 5_445
Nd1 Ge1 Nd2 79.240(12) 13_455 5_445
Nd1 Ge1 Nd2 145.02(2) 13 5_445
Nd2 Ge1 Nd2 90.35(2) 5_545 5_445
Ge1 Ge1 Nd1 63.311(19) 9 5_445
Ge1 Ge1 Nd1 67.701(11) 10_556 5_445
Li Ge1 Nd1 136.99(4) 10_556 5_445
Nd1 Ge1 Nd1 75.841(12) 13_455 5_445
Nd1 Ge1 Nd1 134.727(19) 13 5_445
Nd2 Ge1 Nd1 133.75(2) 5_545 5_445
Nd2 Ge1 Nd1 75.123(14) 5_445 5_445
Ge1 Ge1 Nd1 63.311(19) 9 5_545
Ge1 Ge1 Nd1 67.701(11) 10_556 5_545
Li Ge1 Nd1 136.99(4) 10_556 5_545
Nd1 Ge1 Nd1 134.727(19) 13_455 5_545
Nd1 Ge1 Nd1 75.841(12) 13 5_545
Nd2 Ge1 Nd1 75.123(14) 5_545 5_545
Nd2 Ge1 Nd1 133.75(2) 5_445 5_545
Nd1 Ge1 Nd1 83.910(19) 5_445 5_545
Li Ge2 Li 114.7(4) 6_454 6_554
Li Ge2 Li 155.7(4) 6_454 13_556
Li Ge2 Li 59.6(4) 6_554 13_556
Li Ge2 Li 59.6(4) 6_454 13_456
Li Ge2 Li 155.7(4) 6_554 13_456
Li Ge2 Li 114.7(4) 13_556 13_456
Li Ge2 Li 74.8(2) 6_454 10_556
Li Ge2 Li 74.8(2) 6_554 10_556
Li Ge2 Li 121.41(14) 13_556 10_556
Li Ge2 Li 121.41(14) 13_456 10_556
Li Ge2 Li 121.41(14) 6_454 .
Li Ge2 Li 121.41(14) 6_554 .
Li Ge2 Li 74.8(2) 13_556 .
Li Ge2 Li 74.8(2) 13_456 .
Li Ge2 Li 103.9(4) 10_556 .
Li Ge2 Nd1 77.86(19) 6_454 .
Li Ge2 Nd1 77.86(19) 6_554 .
Li Ge2 Nd1 77.86(19) 13_556 .
Li Ge2 Nd1 77.86(19) 13_456 .
Li Ge2 Nd1 128.0(2) 10_556 .
Li Ge2 Nd1 128.0(2) . .
Li Ge2 Nd2 64.13(18) 6_454 5_445
Li Ge2 Nd2 137.5(2) 6_554 5_445
Li Ge2 Nd2 137.5(2) 13_556 5_445
Li Ge2 Nd2 64.13(18) 13_456 5_445
Li Ge2 Nd2 63.79(12) 10_556 5_445
Li Ge2 Nd2 63.79(12) . 5_445
Nd1 Ge2 Nd2 135.789(12) . 5_445
Li Ge2 Nd2 137.5(2) 6_454 5_545
Li Ge2 Nd2 64.13(18) 6_554 5_545
Li Ge2 Nd2 64.13(18) 13_556 5_545
Li Ge2 Nd2 137.5(2) 13_456 5_545
Li Ge2 Nd2 63.79(12) 10_556 5_545
Li Ge2 Nd2 63.79(12) . 5_545
Nd1 Ge2 Nd2 135.789(12) . 5_545
Nd2 Ge2 Nd2 88.42(2) 5_445 5_545
Ge1 Li Li 110.2(2) 10_556 10_557
Ge1 Li Ge2 111.7(2) 10_556 13_556
Li Li Ge2 60.18(19) 10_557 13_556
Ge1 Li Ge2 111.7(2) 10_556 13_456
Li Li Ge2 60.18(18) 10_557 13_456
Ge2 Li Ge2 114.7(4) 13_556 13_456
Ge1 Li Ge2 107.8(3) 10_556 .
Li Li Ge2 141.97(19) 10_557 .
Ge2 Li Ge2 105.2(2) 13_556 .
Ge2 Li Ge2 105.2(2) 13_456 .
Ge1 Li Nd2 175.4(4) 10_556 9_566
Li Li Nd2 65.19(18) 10_557 9_566
Ge2 Li Nd2 66.46(19) 13_556 9_566
Ge2 Li Nd2 66.46(19) 13_456 9_566
Ge2 Li Nd2 76.8(2) . 9_566
Ge1 Li Nd2 65.47(18) 10_556 5_445
Li Li Nd2 133.04(13) 10_557 5_445
Ge2 Li Nd2 166.7(3) 13_556 5_445
Ge2 Li Nd2 77.63(6) 13_456 5_445
Ge2 Li Nd2 65.18(18) . 5_445
Nd2 Li Nd2 117.4(2) 9_566 5_445
Ge1 Li Nd2 65.47(18) 10_556 5_545
Li Li Nd2 133.04(13) 10_557 5_545
Ge2 Li Nd2 77.63(6) 13_556 5_545
Ge2 Li Nd2 166.7(3) 13_456 5_545
Ge2 Li Nd2 65.18(18) . 5_545
Nd2 Li Nd2 117.4(2) 9_566 5_545
Nd2 Li Nd2 89.7(2) 5_445 5_545
Ge1 Li Li 123.7(4) 10_556 13_556
Li Li Li 104.9(3) 10_557 13_556
Ge2 Li Li 53.85(15) 13_556 13_556
Ge2 Li Li 123.8(4) 13_456 13_556
Ge2 Li Li 51.3(3) . 13_556
Nd2 Li Li 59.0(3) 9_566 13_556
Nd2 Li Li 115.9(4) 5_445 13_556
Nd2 Li Li 58.4(2) 5_545 13_556
Ge1 Li Li 123.7(4) 10_556 13_456
Li Li Li 104.9(3) 10_557 13_456
Ge2 Li Li 123.8(4) 13_556 13_456
Ge2 Li Li 53.85(14) 13_456 13_456
Ge2 Li Li 51.3(3) . 13_456
Nd2 Li Li 59.0(3) 9_566 13_456
Nd2 Li Li 58.4(2) 5_445 13_456
Nd2 Li Li 115.9(4) 5_545 13_456
Li Li Li 85.9(4) 13_556 13_456
Ge1 Li Nd1 57.18(15) 10_556 13_456
Li Li Nd1 68.99(15) 10_557 13_456
Ge2 Li Nd1 118.8(3) 13_556 13_456
Ge2 Li Nd1 57.32(12) 13_456 13_456
Ge2 Li Nd1 136.00(19) . 13_456
Nd2 Li Nd1 119.6(2) 9_566 13_456
Nd2 Li Nd1 71.39(11) 5_445 13_456
Nd2 Li Nd1 122.5(3) 5_545 13_456
Li Li Nd1 172.6(4) 13_556 13_456
Li Li Nd1 99.50(14) 13_456 13_456
Ge1 Li Nd1 57.18(15) 10_556 13_556
Li Li Nd1 68.99(15) 10_557 13_556
Ge2 Li Nd1 57.32(12) 13_556 13_556
Ge2 Li Nd1 118.8(3) 13_456 13_556
Ge2 Li Nd1 136.00(19) . 13_556
Nd2 Li Nd1 119.6(2) 9_566 13_556
Nd2 Li Nd1 122.5(3) 5_445 13_556
Nd2 Li Nd1 71.39(11) 5_545 13_556
Li Li Nd1 99.50(14) 13_556 13_556
Li Li Nd1 172.6(4) 13_456 13_556
Nd1 Li Nd1 74.73(18) 13_456 13_556

loop_
_geom_bond_atom_site_label_1
_geom_bond_atom_site_label_2
_geom_bond_distance
_geom_bond_site_symmetry_2
Nd1 Ge1 3.1175(5) 13_455
Nd1 Ge1 3.1175(5) 13
Nd1 Ge1 3.1175(5) 6
Nd1 Ge1 3.1175(5) 6_455
Nd1 Ge2 3.1366(10) .
Nd1 Ge1 3.3073(6) 5
Nd1 Ge1 3.3073(6) 5_455
Nd1 Ge1 3.3074(6) 14_556
Nd1 Ge1 3.3074(6) 14_456
Nd1 Li 3.643(7) 6_454
Nd1 Li 3.643(7) 6_554
Nd1 Li 3.643(7) 13_456
Nd2 Li 3.112(9) 2_564
Nd2 Li 3.112(9) 9_566
Nd2 Ge1 3.1176(5) 5_455
Nd2 Ge1 3.1176(5) 5
Nd2 Ge1 3.1176(5) 14_456
Nd2 Ge1 3.1176(5) 14_556
Nd2 Li 3.134(7) 14_456
Nd2 Li 3.134(7) 14_556
Nd2 Li 3.134(7) 5
Nd2 Li 3.134(7) 5_455
Nd2 Ge2 3.1710(7) 5
Nd2 Ge2 3.1710(7) 5_455
Ge1 Ge1 2.4790(11) 9
Ge1 Ge1 2.5099(12) 10_556
Ge1 Li 2.561(9) 10_556
Ge1 Nd1 3.1175(5) 13_455
Ge1 Nd1 3.1175(5) 13
Ge1 Nd2 3.1176(5) 5_545
Ge1 Nd2 3.1176(5) 5_445
Ge1 Nd1 3.3073(6) 5_445
Ge1 Nd1 3.3073(6) 5_545
Ge2 Li 2.627(5) 6_454
Ge2 Li 2.627(5) 6_554
Ge2 Li 2.627(5) 13_556
Ge2 Li 2.627(5) 13_456
Ge2 Li 2.716(9) 10_556
Ge2 Li 2.716(9) .
Ge2 Nd2 3.1710(7) 5_445
Ge2 Nd2 3.1710(7) 5_545
Li Ge1 2.561(9) 10_556
Li Li 2.612(19) 10_557
Li Ge2 2.627(5) 13_556
Li Ge2 2.627(5) 13_456
Li Nd2 3.112(9) 9_566
Li Nd2 3.134(7) 5_445
Li Nd2 3.134(7) 5_545
Li Li 3.246(13) 13_556
Li Li 3.246(13) 13_456
Li Nd1 3.643(7) 13_456
Li Nd1 3.643(7) 13_556
